data_7122140
loop_
_publ_author_name
'Davenport, Elliot'
'Fernandez, Elena'

_publ_section_title
;
 Transition-metal-free synthesis of vicinal triborated compounds and
 selective functionalisation of the internal C-B bond.
;
_journal_issue 72
_journal_name_full 'Chemical communications (Cambridge, England)'
_journal_page_first 10104
_journal_page_last 10107
_journal_paper_doi 10.1039/c8cc06153j
_journal_volume 54
_journal_year 2018
_chemical_formula_sum 'C30 H44 B2 O5'
_chemical_formula_weight 506.27
_space_group_IT_number 14
_space_group_name_Hall '-P 2ybc'
_space_group_name_H-M_alt 'P 1 21/c 1'
_symmetry_cell_setting monoclinic
_symmetry_space_group_name_Hall '-P 2ybc'
_symmetry_space_group_name_H-M 'P 1 21/c 1'
_atom_sites_solution_hydrogens geom
_audit_creation_method SHELXL-2018/3
_audit_update_record
;
2018-07-05 deposited with the CCDC.
2018-08-10 downloaded from the CCDC.
;
_cell_angle_alpha 90
_cell_angle_beta 95.349(5)
_cell_angle_gamma 90
_cell_formula_units_Z 4
_cell_length_a 13.0983(18)
_cell_length_b 12.425(3)
_cell_length_c 18.235(4)
_cell_measurement_reflns_used 5232
_cell_measurement_temperature 100(2)
_cell_measurement_theta_max 25.74
_cell_measurement_theta_min 2.27
_cell_volume 2954.8(10)
_computing_cell_refinement 'Bruker APEX2 v2014.9-0'
_computing_data_collection 'Bruker APEX2 v2014.9-0'
_computing_data_reduction 'Bruker SAINT V7.60A'
_computing_molecular_graphics 'Bruker SHELXTL'
_computing_publication_material 'Bruker SHELXTL'
_computing_structure_refinement 'SHELXL-2014 (Sheldrick, 2014)'
_computing_structure_solution Sir2011
_diffrn_ambient_temperature 100(2)
_diffrn_detector_area_resol_mean 512
_diffrn_detector_type '4K CCD area detector APEX II'
_diffrn_measured_fraction_theta_full 0.993
_diffrn_measured_fraction_theta_max 0.982
_diffrn_measurement_device_type 'APEX DUO Kappa 4-axis goniometer'
_diffrn_measurement_method
;
 Fullsphere data collection, phi and omega scans
;
_diffrn_measurement_specimen_support 'magnetic support with MicroMount'
_diffrn_radiation_monochromator 'Quazar MX Multilayer Optics'
_diffrn_radiation_type MoK\a
_diffrn_radiation_wavelength 0.71073
_diffrn_reflns_av_R_equivalents 0.0479
_diffrn_reflns_av_unetI/netI 0.0515
_diffrn_reflns_Laue_measured_fraction_full 0.993
_diffrn_reflns_Laue_measured_fraction_max 0.982
_diffrn_reflns_limit_h_max 16
_diffrn_reflns_limit_h_min -16
_diffrn_reflns_limit_k_max 15
_diffrn_reflns_limit_k_min -15
_diffrn_reflns_limit_l_max 22
_diffrn_reflns_limit_l_min -17
_diffrn_reflns_number 25716
_diffrn_reflns_point_group_measured_fraction_full 0.993
_diffrn_reflns_point_group_measured_fraction_max 0.982
_diffrn_reflns_theta_full 25.242
_diffrn_reflns_theta_max 26.425
_diffrn_reflns_theta_min 1.986
_diffrn_source 'Microfocus source E025 IuS'
_diffrn_source_current 0.6
_diffrn_source_power 50
_diffrn_source_size '0.2 mm x 0.2 mm fine focus'
_diffrn_source_type 'Bruker APEX DUO'
_exptl_absorpt_coefficient_mu 0.074
_exptl_absorpt_correction_T_max 0.996
_exptl_absorpt_correction_T_min 0.91
_exptl_absorpt_correction_type multi-scan
_exptl_absorpt_process_details
; 
 SADABS Version 2008/1 Bruker-Nonius
 Blessing, Acta Cryst. (1995) A51 33-38
;
_exptl_crystal_colour yellow
_exptl_crystal_density_diffrn 1.138
_exptl_crystal_description block
_exptl_crystal_F_000 1096
_exptl_crystal_size_max 0.20
_exptl_crystal_size_mid 0.10
_exptl_crystal_size_min 0.05
_refine_diff_density_max 0.664
_refine_diff_density_min -0.377
_refine_diff_density_rms 0.050
_refine_ls_extinction_method none
_refine_ls_goodness_of_fit_ref 1.017
_refine_ls_hydrogen_treatment constr
_refine_ls_matrix_type full
_refine_ls_number_parameters 497
_refine_ls_number_reflns 5972
_refine_ls_number_restraints 476
_refine_ls_restrained_S_all 1.042
_refine_ls_R_factor_all 0.1121
_refine_ls_R_factor_gt 0.0769
_refine_ls_shift/su_max 0.000
_refine_ls_shift/su_mean 0.000
_refine_ls_structure_factor_coef Fsqd
_refine_ls_weighting_details 'w=1/[\s^2^(Fo^2^)+(0.0684P)^2^+4.0543P] where P=(Fo^2^+2Fc^2^)/3'
_refine_ls_weighting_scheme calc
_refine_ls_wR_factor_gt 0.1844
_refine_ls_wR_factor_ref 0.2055
_reflns_Friedel_coverage 0.000
_reflns_number_gt 4013
_reflns_number_total 5972
_reflns_threshold_expression 'I > 2\s(I)'
_cod_data_source_file c8cc06153j2.cif
_cod_data_source_block mo_ED134_0m
_cod_depositor_comments
;
The following automatic conversions were performed:

'_symmetry_cell_setting' value 'Monoclinic' changed to 'monoclinic'
according to
/home/data/users/saulius/crontab/automatic-downloads/rss-feeds/RSC/lib/dictionaries/cif_core.dic
dictionary named 'cif_core.dic' version 2.4.2 from 2011-04-26.

'_exptl_absorpt_correction_type' value 'Multi-scan' changed to
'multi-scan' according to
/home/data/users/saulius/crontab/automatic-downloads/rss-feeds/RSC/lib/dictionaries/cif_core.dic
dictionary named 'cif_core.dic' version 2.4.2 from 2011-04-26.

Automatic conversion script
Id: cif_fix_values 4973 2017-02-22 13:04:09Z antanas 

 Adding full bibliography for 7122140.cif.
;
_cod_original_sg_symbol_H-M P2(1)/c
_cod_database_code 7122140
_shelx_shelxl_version_number 2018/3
_shelx_space_group_comment
;
The symmetry employed for this shelxl refinement is uniquely defined
by the following loop, which should always be used as a source of
symmetry information in preference to the above space-group names.
They are only intended as comments.
;
_shelx_estimated_absorpt_t_min 0.985
_shelx_estimated_absorpt_t_max 0.996

loop_
_space_group_symop_operation_xyz
'x, y, z'
'-x, y+1/2, -z+1/2'
'-x, -y, -z'
'x, -y-1/2, z-1/2'

loop_
_atom_site_label
_atom_site_type_symbol
_atom_site_fract_x
_atom_site_fract_y
_atom_site_fract_z
_atom_site_U_iso_or_equiv
_atom_site_adp_type
_atom_site_occupancy
_atom_site_site_symmetry_order
_atom_site_calc_flag
_atom_site_refinement_flags_posn
_atom_site_refinement_flags_adp
_atom_site_refinement_flags_occupancy
_atom_site_disorder_assembly
_atom_site_disorder_group
O1 O 1.45564(15) 0.95933(19) 1.08773(12) 0.0486(6) Uani 1 1 d . . . . .
C1 C 1.5381(2) 0.8937(3) 1.0675(2) 0.0592(10) Uani 1 1 d . . . . .
H1A H 1.602871 0.932901 1.077011 0.089 Uiso 1 1 calc R U . . .
H1AB H 1.526886 0.875826 1.015032 0.089 Uiso 1 1 calc R U . . .
H1AC H 1.541014 0.827273 1.096635 0.089 Uiso 1 1 calc R U . . .
C2 C 1.3370(2) 0.8125(2) 1.05340(15) 0.0348(6) Uani 1 1 d . . . . .
H2 H 1.391122 0.764015 1.045893 0.042 Uiso 1 1 calc R U . . .
C3 C 1.2343(2) 0.7787(2) 1.04230(15) 0.0384(7) Uani 1 1 d . . . . .
H3 H 1.218983 0.706755 1.027383 0.046 Uiso 1 1 calc R U . . .
C4 C 1.15389(19) 0.8505(3) 1.05308(14) 0.0330(6) Uani 1 1 d . . . . .
C5 C 1.1793(2) 0.9540(2) 1.07561(15) 0.0382(7) Uani 1 1 d . . . . .
H5 H 1.125938 1.003219 1.083706 0.046 Uiso 1 1 calc R U . . .
C6 C 1.2786(2) 0.9877(3) 1.08656(16) 0.0423(7) Uani 1 1 d . . . . .
H6 H 1.293703 1.059481 1.101850 0.051 Uiso 1 1 calc R U . . .
C7 C 1.3579(2) 0.9168(2) 1.07531(14) 0.0329(6) Uani 1 1 d . . . . .
C8 C 1.0417(2) 0.8172(2) 1.04026(15) 0.0342(6) Uani 1 1 d . . . . .
H8A H 0.999005 0.883130 1.037071 0.041 Uiso 1 1 calc R U . . .
H8AB H 1.023669 0.775935 1.083659 0.041 Uiso 1 1 calc R U . . .
C9 C 1.0136(2) 0.7489(2) 0.97061(14) 0.0313(6) Uani 1 1 d . . . . .
H9 H 1.047923 0.677494 0.978792 0.038 Uiso 1 1 calc R U . . .
B1 B 1.0578(2) 0.8020(3) 0.90135(16) 0.0277(6) Uani 1 1 d . . . . .
O2 O 1.0491(4) 0.9132(4) 0.8872(3) 0.0343(13) Uani 0.65 1 d D U P A 1
O3 O 1.1047(4) 0.7505(4) 0.8495(3) 0.0355(12) Uani 0.65 1 d D U P A 1
C10 C 1.1126(4) 0.9361(4) 0.8273(3) 0.0379(11) Uani 0.65 1 d D U P A 1
C11 C 1.2217(5) 0.9638(7) 0.8696(3) 0.075(2) Uani 0.65 1 d D U P A 1
H11A H 1.267249 0.991856 0.834403 0.113 Uiso 0.65 1 calc R U P A 1
H11B H 1.251605 0.898412 0.892709 0.113 Uiso 0.65 1 calc R U P A 1
H11C H 1.213146 1.018034 0.907506 0.113 Uiso 0.65 1 calc R U P A 1
C12 C 1.0685(4) 1.0236(4) 0.7829(3) 0.0435(13) Uani 0.65 1 d D U P A 1
H12A H 1.111992 1.039280 0.743314 0.065 Uiso 0.65 1 calc R U P A 1
H12B H 1.063867 1.087687 0.813776 0.065 Uiso 0.65 1 calc R U P A 1
H12C H 0.999803 1.003305 0.761559 0.065 Uiso 0.65 1 calc R U P A 1
C13 C 1.1243(5) 0.8263(4) 0.7913(3) 0.0484(13) Uani 0.65 1 d D U P A 1
C14 C 1.2197(6) 0.7995(8) 0.7587(4) 0.061(2) Uani 0.65 1 d D U P A 1
H14A H 1.231782 0.852488 0.720605 0.091 Uiso 0.65 1 calc R U P A 1
H14B H 1.213674 0.727612 0.736544 0.091 Uiso 0.65 1 calc R U P A 1
H14C H 1.277267 0.800520 0.797067 0.091 Uiso 0.65 1 calc R U P A 1
C15 C 1.0231(6) 0.8152(5) 0.7335(3) 0.076(2) Uani 0.65 1 d D U P A 1
H15A H 1.028646 0.864485 0.692115 0.114 Uiso 0.65 1 calc R U P A 1
H15B H 0.962133 0.833288 0.758283 0.114 Uiso 0.65 1 calc R U P A 1
H15C H 1.017439 0.741083 0.715186 0.114 Uiso 0.65 1 calc R U P A 1
O2' O 1.0260(7) 0.8914(8) 0.8712(5) 0.038(2) Uani 0.35 1 d D U P A 2
O3' O 1.1381(6) 0.7525(7) 0.8667(5) 0.032(2) Uani 0.35 1 d D U P A 2
C10' C 1.0766(6) 0.9081(8) 0.8038(4) 0.045(2) Uani 0.35 1 d D U P A 2
C11' C 1.1232(13) 1.0290(8) 0.8060(9) 0.098(4) Uani 0.35 1 d D U P A 2
H11D H 1.169301 1.037095 0.766959 0.147 Uiso 0.35 1 calc R U P A 2
H11E H 1.161467 1.041967 0.853955 0.147 Uiso 0.35 1 calc R U P A 2
H11F H 1.067095 1.081150 0.798300 0.147 Uiso 0.35 1 calc R U P A 2
C12' C 1.0013(10) 0.8930(15) 0.7430(7) 0.110(4) Uani 0.35 1 d D U P A 2
H12D H 1.031798 0.853813 0.703784 0.165 Uiso 0.35 1 calc R U P A 2
H12E H 0.976653 0.963204 0.724397 0.165 Uiso 0.35 1 calc R U P A 2
H12F H 0.943720 0.851489 0.758974 0.165 Uiso 0.35 1 calc R U P A 2
C13' C 1.1707(5) 0.8355(6) 0.8163(4) 0.0295(17) Uani 0.35 1 d D U P A 2
C14' C 1.2657(8) 0.8787(13) 0.8542(6) 0.086(4) Uani 0.35 1 d D U P A 2
H14D H 1.296473 0.929954 0.821862 0.129 Uiso 0.35 1 calc R U P A 2
H14E H 1.313788 0.819560 0.866501 0.129 Uiso 0.35 1 calc R U P A 2
H14F H 1.250216 0.915257 0.899434 0.129 Uiso 0.35 1 calc R U P A 2
C15' C 1.1851(14) 0.7795(15) 0.7386(7) 0.073(5) Uani 0.35 1 d D U P A 2
H15D H 1.198144 0.834932 0.702334 0.110 Uiso 0.35 1 calc R U P A 2
H15E H 1.122724 0.739811 0.721610 0.110 Uiso 0.35 1 calc R U P A 2
H15F H 1.243333 0.729734 0.744340 0.110 Uiso 0.35 1 calc R U P A 2
C16 C 0.8976(2) 0.7276(2) 0.95560(14) 0.0326(6) Uani 1 1 d . . . . .
H16 H 0.863725 0.799412 0.948618 0.039 Uiso 1 1 calc R U . . .
C17 C 0.85263(19) 0.6743(2) 1.02079(15) 0.0320(6) Uani 1 1 d . . . . .
C18 C 0.8712(2) 0.5665(2) 1.03861(17) 0.0388(7) Uani 1 1 d . . . . .
H18 H 0.910491 0.524178 1.008184 0.047 Uiso 1 1 calc R U . . .
C19 C 0.8337(2) 0.5196(3) 1.09968(18) 0.0458(8) Uani 1 1 d . . . . .
H19 H 0.846705 0.445689 1.110119 0.055 Uiso 1 1 calc R U . . .
C20 C 0.7771(2) 0.5802(3) 1.14580(18) 0.0487(8) Uani 1 1 d . . . . .
C21 C 0.7577(2) 0.6863(3) 1.12749(19) 0.0548(9) Uani 1 1 d . . . . .
H21 H 0.718654 0.728875 1.157926 0.066 Uiso 1 1 calc R U . . .
C22 C 0.7939(2) 0.7325(3) 1.06553(18) 0.0439(8) Uani 1 1 d . . . . .
H22 H 0.777910 0.805417 1.053831 0.053 Uiso 1 1 calc R U . . .
C23 C 0.7415(3) 0.5310(4) 1.2154(2) 0.0771(14) Uani 1 1 d . . . . .
H23A H 0.694704 0.580837 1.237000 0.116 Uiso 1 1 calc R U . . .
H23B H 0.801032 0.517302 1.250852 0.116 Uiso 1 1 calc R U . . .
H23C H 0.705898 0.463037 1.203180 0.116 Uiso 1 1 calc R U . . .
C24 C 0.8705(2) 0.6644(3) 0.88507(17) 0.0428(7) Uani 1 1 d . . . . .
H24A H 0.908681 0.595511 0.888035 0.051 Uiso 1 1 calc R U . . .
H24B H 0.893230 0.705709 0.843092 0.051 Uiso 1 1 calc R U . . .
B2 B 0.7524(3) 0.6397(3) 0.86963(18) 0.0381(8) Uani 1 1 d . . . . .
O4 O 0.6813(6) 0.7120(6) 0.8681(4) 0.0411(16) Uani 0.55 1 d D U P B 1
O5 O 0.7186(4) 0.5361(4) 0.8583(3) 0.0361(12) Uani 0.55 1 d D U P B 1
C25 C 0.5819(5) 0.6575(5) 0.8484(4) 0.0382(17) Uani 0.55 1 d D U P B 1
C26 C 0.5547(7) 0.6767(7) 0.7655(4) 0.066(2) Uani 0.55 1 d D U P B 1
H26A H 0.486352 0.647415 0.750783 0.098 Uiso 0.55 1 calc R U P B 1
H26B H 0.605288 0.640676 0.737633 0.098 Uiso 0.55 1 calc R U P B 1
H26C H 0.555110 0.754095 0.755288 0.098 Uiso 0.55 1 calc R U P B 1
C27 C 0.5005(7) 0.7050(9) 0.8907(7) 0.074(3) Uani 0.55 1 d D U P B 1
H27A H 0.436536 0.664790 0.880028 0.111 Uiso 0.55 1 calc R U P B 1
H27B H 0.489576 0.780451 0.876368 0.111 Uiso 0.55 1 calc R U P B 1
H27C H 0.522140 0.701023 0.943591 0.111 Uiso 0.55 1 calc R U P B 1
C28 C 0.6088(4) 0.5394(4) 0.8653(4) 0.0359(14) Uani 0.55 1 d D U P B 1
C29 C 0.5580(4) 0.4550(5) 0.8143(5) 0.0594(18) Uani 0.55 1 d D U P B 1
H29A H 0.483618 0.456982 0.817009 0.089 Uiso 0.55 1 calc R U P B 1
H29B H 0.584191 0.383630 0.829259 0.089 Uiso 0.55 1 calc R U P B 1
H29C H 0.573212 0.469619 0.763659 0.089 Uiso 0.55 1 calc R U P B 1
C30 C 0.5999(5) 0.5084(6) 0.9455(4) 0.0580(18) Uani 0.55 1 d D U P B 1
H30A H 0.527311 0.503166 0.954169 0.087 Uiso 0.55 1 calc R U P B 1
H30B H 0.633291 0.563282 0.977979 0.087 Uiso 0.55 1 calc R U P B 1
H30C H 0.633259 0.438689 0.955737 0.087 Uiso 0.55 1 calc R U P B 1
O4' O 0.6713(7) 0.7104(8) 0.8912(5) 0.049(2) Uani 0.45 1 d D U P B 2
O5' O 0.7107(4) 0.5613(6) 0.8300(3) 0.0381(16) Uani 0.45 1 d D U P B 2
C25' C 0.5723(8) 0.6710(6) 0.8562(5) 0.050(2) Uani 0.45 1 d D U P B 2
C26' C 0.5478(8) 0.7445(9) 0.7885(6) 0.082(3) Uani 0.45 1 d D U P B 2
H26D H 0.483170 0.721502 0.761641 0.124 Uiso 0.45 1 calc R U P B 2
H26E H 0.603190 0.739487 0.756109 0.124 Uiso 0.45 1 calc R U P B 2
H26F H 0.541332 0.819086 0.804912 0.124 Uiso 0.45 1 calc R U P B 2
C27' C 0.4875(11) 0.6770(12) 0.9057(7) 0.070(4) Uani 0.45 1 d D U P B 2
H27D H 0.429501 0.633367 0.885077 0.105 Uiso 0.45 1 calc R U P B 2
H27E H 0.465600 0.752026 0.909817 0.105 Uiso 0.45 1 calc R U P B 2
H27F H 0.512012 0.649683 0.954605 0.105 Uiso 0.45 1 calc R U P B 2
C28' C 0.6000(5) 0.5560(6) 0.8334(4) 0.0351(17) Uani 0.45 1 d D U P B 2
C29' C 0.5536(6) 0.5225(9) 0.7572(4) 0.076(3) Uani 0.45 1 d D U P B 2
H29D H 0.478910 0.530925 0.754284 0.115 Uiso 0.45 1 calc R U P B 2
H29E H 0.570561 0.447108 0.748426 0.115 Uiso 0.45 1 calc R U P B 2
H29F H 0.581330 0.568040 0.719946 0.115 Uiso 0.45 1 calc R U P B 2
C30' C 0.5795(8) 0.4720(7) 0.8903(6) 0.074(3) Uani 0.45 1 d D U P B 2
H30D H 0.505438 0.464879 0.892836 0.111 Uiso 0.45 1 calc R U P B 2
H30E H 0.612084 0.494026 0.938584 0.111 Uiso 0.45 1 calc R U P B 2
H30F H 0.607884 0.402682 0.876503 0.111 Uiso 0.45 1 calc R U P B 2

loop_
_atom_site_aniso_label
_atom_site_aniso_U_11
_atom_site_aniso_U_22
_atom_site_aniso_U_33
_atom_site_aniso_U_23
_atom_site_aniso_U_13
_atom_site_aniso_U_12
O1 0.0327(11) 0.0612(15) 0.0509(13) -0.0046(11) -0.0012(9) -0.0108(10)
C1 0.0262(16) 0.087(3) 0.065(2) -0.009(2) 0.0062(15) -0.0083(17)
C2 0.0277(14) 0.0406(16) 0.0363(16) 0.0009(12) 0.0036(11) 0.0053(12)
C3 0.0404(16) 0.0409(17) 0.0341(16) -0.0023(13) 0.0045(12) -0.0064(13)
C4 0.0235(13) 0.0583(18) 0.0173(13) 0.0066(12) 0.0020(10) -0.0010(12)
C5 0.0359(15) 0.0449(17) 0.0344(16) -0.0033(13) 0.0069(12) 0.0051(13)
C6 0.0413(17) 0.0472(18) 0.0390(17) -0.0061(14) 0.0077(13) 0.0010(14)
C7 0.0284(14) 0.0458(17) 0.0244(13) 0.0016(12) 0.0013(11) -0.0019(12)
C8 0.0291(14) 0.0439(16) 0.0298(15) -0.0032(12) 0.0042(11) -0.0016(12)
C9 0.0338(14) 0.0346(15) 0.0267(14) -0.0057(11) 0.0092(11) -0.0080(12)
B1 0.0242(14) 0.0347(16) 0.0237(15) -0.0065(12) -0.0004(11) -0.0067(13)
O2 0.036(2) 0.036(2) 0.032(2) -0.0017(17) 0.0096(18) 0.0020(17)
O3 0.053(3) 0.0299(18) 0.025(2) 0.0012(15) 0.0128(19) 0.002(2)
C10 0.042(2) 0.037(2) 0.037(3) 0.0004(19) 0.013(2) -0.010(2)
C11 0.061(4) 0.109(5) 0.055(4) 0.006(3) -0.001(3) -0.057(4)
C12 0.042(3) 0.043(3) 0.047(3) 0.011(2) 0.012(2) 0.002(2)
C13 0.072(3) 0.042(2) 0.035(3) 0.004(2) 0.023(2) -0.005(3)
C14 0.084(5) 0.054(4) 0.052(4) 0.007(3) 0.043(4) 0.006(4)
C15 0.120(5) 0.076(4) 0.028(3) 0.013(3) -0.022(3) -0.063(4)
O2' 0.040(4) 0.047(5) 0.027(4) 0.002(3) 0.013(3) 0.021(4)
O3' 0.038(4) 0.034(3) 0.028(4) 0.008(3) 0.018(3) 0.011(3)
C10' 0.052(4) 0.055(4) 0.029(4) 0.010(3) 0.012(3) 0.019(4)
C11' 0.159(11) 0.058(6) 0.087(9) 0.030(6) 0.063(8) 0.018(6)
C12' 0.072(7) 0.200(12) 0.054(6) 0.033(9) -0.019(5) 0.033(8)
C13' 0.030(3) 0.042(4) 0.018(3) 0.012(3) 0.006(3) 0.006(3)
C14' 0.047(5) 0.151(10) 0.057(6) 0.035(7) -0.006(5) -0.034(6)
C15' 0.110(11) 0.073(9) 0.044(6) 0.001(5) 0.046(7) 0.021(8)
C16 0.0268(14) 0.0403(16) 0.0309(14) 0.0036(12) 0.0042(11) -0.0020(12)
C17 0.0206(12) 0.0395(15) 0.0364(15) 0.0041(12) 0.0049(11) -0.0008(11)
C18 0.0346(15) 0.0382(16) 0.0457(17) 0.0024(13) 0.0145(13) 0.0040(13)
C19 0.0402(17) 0.0467(18) 0.0526(19) 0.0157(15) 0.0144(14) 0.0033(14)
C20 0.0284(15) 0.070(2) 0.0499(19) 0.0186(17) 0.0140(14) 0.0029(15)
C21 0.0382(17) 0.074(2) 0.056(2) 0.0116(18) 0.0251(15) 0.0217(17)
C22 0.0359(16) 0.0444(18) 0.0535(19) 0.0085(15) 0.0147(14) 0.0124(13)
C23 0.049(2) 0.119(4) 0.068(3) 0.040(3) 0.0296(19) 0.007(2)
C24 0.0391(16) 0.0493(18) 0.0408(17) -0.0091(14) 0.0071(13) -0.0092(14)
B2 0.0427(19) 0.047(2) 0.0256(17) -0.0042(14) 0.0098(14) -0.0073(16)
O4 0.046(3) 0.036(3) 0.041(4) -0.013(2) 0.005(3) -0.017(2)
O5 0.028(2) 0.037(3) 0.043(3) -0.003(2) 0.005(2) -0.0083(18)
C25 0.031(3) 0.041(3) 0.044(3) -0.003(3) 0.010(3) -0.005(3)
C26 0.078(5) 0.062(4) 0.055(4) 0.007(3) -0.008(3) -0.013(4)
C27 0.044(4) 0.075(6) 0.105(8) -0.030(6) 0.015(5) -0.002(4)
C28 0.026(3) 0.037(3) 0.046(3) -0.003(3) 0.012(3) -0.008(2)
C29 0.032(3) 0.047(3) 0.097(5) -0.026(4) -0.002(3) -0.011(3)
C30 0.042(3) 0.074(5) 0.058(4) 0.024(3) 0.006(3) -0.018(3)
O4' 0.054(4) 0.050(4) 0.045(5) -0.011(3) 0.013(3) -0.008(3)
O5' 0.025(2) 0.045(3) 0.043(4) 0.002(3) 0.002(2) -0.007(2)
C25' 0.049(4) 0.050(4) 0.052(4) 0.004(3) 0.014(4) 0.015(3)
C26' 0.083(6) 0.085(6) 0.079(6) 0.036(5) 0.009(5) 0.016(6)
C27' 0.086(7) 0.069(8) 0.061(6) -0.005(5) 0.040(5) 0.023(6)
C28' 0.022(3) 0.047(3) 0.038(4) 0.001(3) 0.010(3) -0.004(3)
C29' 0.038(4) 0.132(8) 0.060(5) -0.042(5) 0.011(4) 0.003(5)
C30' 0.079(6) 0.053(5) 0.098(6) 0.021(5) 0.049(6) 0.006(5)

loop_
_atom_type_symbol
_atom_type_description
_atom_type_scat_dispersion_real
_atom_type_scat_dispersion_imag
_atom_type_scat_source
C C 0.0033 0.0016 'International Tables Vol C Tables 4.2.6.8 and 6.1.1.4'
H H 0.0000 0.0000 'International Tables Vol C Tables 4.2.6.8 and 6.1.1.4'
B B 0.0013 0.0007 'International Tables Vol C Tables 4.2.6.8 and 6.1.1.4'
O O 0.0106 0.0060 'International Tables Vol C Tables 4.2.6.8 and 6.1.1.4'

loop_
_geom_angle_atom_site_label_1
_geom_angle_atom_site_label_2
_geom_angle_atom_site_label_3
_geom_angle
C7 O1 C1 116.7(2)
C7 C2 C3 119.0(3)
C2 C3 C4 120.6(3)
C5 C4 C3 118.0(3)
C5 C4 C8 120.0(3)
C3 C4 C8 122.0(3)
C6 C5 C4 121.9(3)
C5 C6 C7 120.0(3)
C2 C7 O1 124.3(3)
C2 C7 C6 120.5(3)
O1 C7 C6 115.2(3)
C4 C8 C9 115.3(2)
C16 C9 C8 113.4(2)
C16 C9 B1 111.0(2)
C8 C9 B1 110.5(2)
O3 B1 O2 112.0(3)
O2' B1 O3' 114.0(5)
O2' B1 C9 124.8(4)
O3 B1 C9 126.3(3)
O2 B1 C9 121.7(3)
O3' B1 C9 121.2(4)
B1 O2 C10 106.6(4)
B1 O3 C13 109.2(4)
C12 C10 O2 109.8(4)
C12 C10 C13 118.9(5)
O2 C10 C13 103.6(4)
C12 C10 C11 113.7(5)
O2 C10 C11 103.2(4)
C13 C10 C11 106.2(5)
O3 C13 C14 111.2(6)
O3 C13 C10 103.4(4)
C14 C13 C10 119.9(6)
O3 C13 C15 103.2(4)
C14 C13 C15 113.1(5)
C10 C13 C15 104.3(5)
B1 O2' C10' 109.0(6)
B1 O3' C13' 104.2(6)
C12' C10' O2' 107.4(8)
C12' C10' C13' 121.9(9)
O2' C10' C13' 102.4(6)
C12' C10' C11' 111.8(9)
O2' C10' C11' 108.1(8)
C13' C10' C11' 104.3(8)
C14' C13' O3' 104.1(7)
C14' C13' C10' 119.4(9)
O3' C13' C10' 103.3(6)
C14' C13' C15' 114.2(9)
O3' C13' C15' 108.2(9)
C10' C13' C15' 106.5(8)
C24 C16 C17 111.0(2)
C24 C16 C9 112.8(2)
C17 C16 C9 112.5(2)
C22 C17 C18 117.5(3)
C22 C17 C16 120.7(3)
C18 C17 C16 121.8(2)
C19 C18 C17 121.6(3)
C18 C19 C20 120.4(3)
C21 C20 C19 117.9(3)
C21 C20 C23 121.5(3)
C19 C20 C23 120.6(3)
C20 C21 C22 121.5(3)
C17 C22 C21 121.1(3)
C16 C24 B2 113.5(2)
O4 B2 O5 115.3(4)
O5' B2 O4' 108.8(5)
O4 B2 C24 124.2(4)
O5' B2 C24 126.7(4)
O5 B2 C24 120.5(3)
O4' B2 C24 124.1(4)
B2 O4 C25 107.6(5)
B2 O5 C28 105.6(4)
O4 C25 C27 110.3(6)
O4 C25 C28 102.0(5)
C27 C25 C28 115.9(6)
O4 C25 C26 106.6(5)
C27 C25 C26 109.6(7)
C28 C25 C26 111.9(6)
O5 C28 C29 107.9(5)
O5 C28 C30 104.0(5)
C29 C28 C30 110.1(6)
O5 C28 C25 102.7(4)
C29 C28 C25 117.4(6)
C30 C28 C25 113.4(5)
B2 O4' C25' 108.3(6)
B2 O5' C28' 112.1(5)
O4' C25' C27' 113.2(8)
O4' C25' C28' 101.9(6)
C27' C25' C28' 114.6(8)
O4' C25' C26' 105.0(7)
C27' C25' C26' 109.9(7)
C28' C25' C26' 111.7(8)
O5' C28' C30' 107.5(6)
O5' C28' C29' 106.8(5)
C30' C28' C29' 110.9(7)
O5' C28' C25' 103.3(6)
C30' C28' C25' 113.1(6)
C29' C28' C25' 114.5(7)

loop_
_geom_bond_atom_site_label_1
_geom_bond_atom_site_label_2
_geom_bond_distance
O1 C7 1.384(3)
O1 C1 1.429(4)
C2 C7 1.376(4)
C2 C3 1.406(4)
C3 C4 1.408(4)
C4 C5 1.382(4)
C4 C8 1.524(4)
C5 C6 1.364(4)
C6 C7 1.392(4)
C8 C9 1.543(4)
C9 C16 1.541(4)
C9 B1 1.581(4)
B1 O2' 1.292(11)
B1 O3 1.338(6)
B1 O2 1.409(6)
B1 O3' 1.417(10)
O2 C10 1.461(5)
O3 C13 1.460(5)
C10 C12 1.444(7)
C10 C13 1.528(6)
C10 C11 1.596(8)
C13 C14 1.472(9)
C13 C15 1.620(9)
O2' C10' 1.464(7)
O3' C13' 1.470(7)
C10' C12' 1.427(10)
C10' C13' 1.526(8)
C10' C11' 1.621(11)
C13' C14' 1.467(10)
C13' C15' 1.606(11)
C16 C24 1.520(4)
C16 C17 1.526(4)
C17 C22 1.377(4)
C17 C18 1.394(4)
C18 C19 1.387(4)
C19 C20 1.393(5)
C20 C21 1.378(5)
C20 C23 1.521(4)
C21 C22 1.389(4)
C24 B2 1.577(4)
B2 O4 1.292(9)
B2 O5' 1.302(8)
B2 O5 1.370(6)
B2 O4' 1.460(10)
O4 C25 1.482(6)
O5 C28 1.456(6)
C25 C27 1.494(8)
C25 C28 1.534(7)
C25 C26 1.539(7)
C28 C29 1.514(7)
C28 C30 1.527(8)
O4' C25' 1.475(7)
O5' C28' 1.459(6)
C25' C27' 1.497(8)
C25' C28' 1.541(8)
C25' C26' 1.544(8)
C28' C30' 1.514(9)
C28' C29' 1.521(8)

loop_
_geom_torsion_atom_site_label_1
_geom_torsion_atom_site_label_2
_geom_torsion_atom_site_label_3
_geom_torsion_atom_site_label_4
_geom_torsion
C7 C2 C3 C4 0.3(4)
C2 C3 C4 C5 -0.7(4)
C2 C3 C4 C8 178.9(2)
C3 C4 C5 C6 0.7(4)
C8 C4 C5 C6 -178.9(3)
C4 C5 C6 C7 -0.3(4)
C3 C2 C7 O1 -179.8(2)
C3 C2 C7 C6 0.2(4)
C1 O1 C7 C2 8.0(4)
C1 O1 C7 C6 -172.0(3)
C5 C6 C7 C2 -0.2(4)
C5 C6 C7 O1 179.8(3)
C5 C4 C8 C9 137.3(3)
C3 C4 C8 C9 -42.4(4)
C4 C8 C9 C16 -173.9(2)
C4 C8 C9 B1 -48.5(3)
C16 C9 B1 O2' 58.1(6)
C8 C9 B1 O2' -68.6(6)
C16 C9 B1 O3 -96.9(4)
C8 C9 B1 O3 136.4(4)
C16 C9 B1 O2 81.8(4)
C8 C9 B1 O2 -44.9(4)
C16 C9 B1 O3' -121.8(5)
C8 C9 B1 O3' 111.5(5)
O3 B1 O2 C10 -10.6(5)
C9 B1 O2 C10 170.5(3)
O2 B1 O3 C13 -4.6(5)
C9 B1 O3 C13 174.2(4)
B1 O2 C10 C12 148.2(4)
B1 O2 C10 C13 20.3(6)
B1 O2 C10 C11 -90.3(5)
B1 O3 C13 C14 147.0(5)
B1 O3 C13 C10 17.0(6)
B1 O3 C13 C15 -91.4(5)
C12 C10 C13 O3 -144.5(5)
O2 C10 C13 O3 -22.4(6)
C11 C10 C13 O3 85.9(5)
C12 C10 C13 C14 91.0(8)
O2 C10 C13 C14 -146.9(6)
C11 C10 C13 C14 -38.6(7)
C12 C10 C13 C15 -36.8(6)
O2 C10 C13 C15 85.3(5)
C11 C10 C13 C15 -166.4(4)
O3' B1 O2' C10' 6.4(10)
C9 B1 O2' C10' -173.5(5)
O2' B1 O3' C13' 11.3(9)
C9 B1 O3' C13' -168.7(5)
B1 O2' C10' C12' 108.9(10)
B1 O2' C10' C13' -20.5(10)
B1 O2' C10' C11' -130.3(9)
B1 O3' C13' C14' 102.6(9)
B1 O3' C13' C10' -22.9(9)
B1 O3' C13' C15' -135.6(8)
C12' C10' C13' C14' 151.4(11)
O2' C10' C13' C14' -88.8(9)
C11' C10' C13' C14' 23.7(10)
C12' C10' C13' O3' -93.7(11)
O2' C10' C13' O3' 26.1(9)
C11' C10' C13' O3' 138.7(8)
C12' C10' C13' C15' 20.3(13)
O2' C10' C13' C15' 140.1(9)
C11' C10' C13' C15' -107.4(10)
C8 C9 C16 C24 177.5(2)
B1 C9 C16 C24 52.4(3)
C8 C9 C16 C17 -56.0(3)
B1 C9 C16 C17 178.9(2)
C24 C16 C17 C22 -127.6(3)
C9 C16 C17 C22 104.9(3)
C24 C16 C17 C18 54.1(3)
C9 C16 C17 C18 -73.4(3)
C22 C17 C18 C19 -1.1(4)
C16 C17 C18 C19 177.3(3)
C17 C18 C19 C20 -0.9(5)
C18 C19 C20 C21 1.7(5)
C18 C19 C20 C23 -176.2(3)
C19 C20 C21 C22 -0.6(5)
C23 C20 C21 C22 177.3(3)
C18 C17 C22 C21 2.2(5)
C16 C17 C22 C21 -176.2(3)
C20 C21 C22 C17 -1.4(5)
C17 C16 C24 B2 51.5(3)
C9 C16 C24 B2 178.8(3)
C16 C24 B2 O4 53.2(5)
C16 C24 B2 O5' -155.7(4)
C16 C24 B2 O5 -125.3(4)
C16 C24 B2 O4' 31.9(6)
O5 B2 O4 C25 -4.1(6)
C24 B2 O4 C25 177.3(4)
O4 B2 O5 C28 -13.2(6)
C24 B2 O5 C28 165.4(4)
B2 O4 C25 C27 142.1(7)
B2 O4 C25 C28 18.5(6)
B2 O4 C25 C26 -98.9(6)
B2 O5 C28 C29 148.1(5)
B2 O5 C28 C30 -94.9(5)
B2 O5 C28 C25 23.5(6)
O4 C25 C28 O5 -25.1(6)
C27 C25 C28 O5 -144.9(6)
C26 C25 C28 O5 88.5(6)
O4 C25 C28 C29 -143.2(5)
C27 C25 C28 C29 96.9(8)
C26 C25 C28 C29 -29.7(8)
O4 C25 C28 C30 86.5(6)
C27 C25 C28 C30 -33.4(8)
C26 C25 C28 C30 -160.0(6)
O5' B2 O4' C25' -3.7(8)
C24 B2 O4' C25' 169.9(5)
O4' B2 O5' C28' -12.3(7)
C24 B2 O5' C28' 174.3(5)
B2 O4' C25' C27' 140.0(8)
B2 O4' C25' C28' 16.5(8)
B2 O4' C25' C26' -100.1(8)
B2 O5' C28' C30' -97.4(7)
B2 O5' C28' C29' 143.6(7)
B2 O5' C28' C25' 22.5(7)
O4' C25' C28' O5' -22.4(7)
C27' C25' C28' O5' -144.9(8)
C26' C25' C28' O5' 89.3(8)
O4' C25' C28' C30' 93.5(8)
C27' C25' C28' C30' -29.0(10)
C26' C25' C28' C30' -154.8(8)
O4' C25' C28' C29' -138.0(7)
C27' C25' C28' C29' 99.4(9)
C26' C25' C28' C29' -26.4(10)
